data_2215887
loop_
_publ_author_name
'Yin, Zhi-Gang'
'Qian, Heng-Yu'
'Chen, Yu-Zhen'
'Feng, Yu-Li'

_publ_section_title (+-)-3-[2-(Methylsulfanyl)ethyl]-1-phenyl-2,3-dihydro-1<i>H</i>-naphtho[1,2-<i>e</i>][1,3]oxazine
_journal_coeditor_code DN2249
_journal_issue 11
_journal_name_full 'Acta Crystallographica Section E'
_journal_page_first o4469
_journal_page_last o4469
_journal_paper_doi 10.1107/S1600536807051896
_journal_volume 63
_journal_year 2007
_chemical_formula_iupac 'C21 H21 N O S'
_chemical_formula_moiety 'C21 H21 N O S'
_chemical_formula_sum 'C21 H21 N O S'
_chemical_formula_weight 335.45
_chemical_name_systematic
;
(+-)-3-[2-(Methylsulfanyl)ethyl]-1-phenyl-2,3-dihydro-1<i>H</i>-
naphtho[1,2-<i>e</i>][1,3]oxazine
;
_space_group_IT_number 14
_symmetry_cell_setting monoclinic
_symmetry_space_group_name_Hall '-P 2ybc'
_symmetry_space_group_name_H-M 'P 1 21/c 1'
_atom_sites_solution_hydrogens geom
_atom_sites_solution_primary direct
_atom_sites_solution_secondary difmap
_cell_angle_alpha 90.00
_cell_angle_beta 98.3750(10)
_cell_angle_gamma 90.00
_cell_formula_units_Z 4
_cell_length_a 7.2753(7)
_cell_length_b 14.9201(13)
_cell_length_c 16.4212(15)
_cell_measurement_reflns_used 1680
_cell_measurement_temperature 298(2)
_cell_measurement_theta_max 24.2
_cell_measurement_theta_min 2.5
_cell_volume 1763.5(3)
_computing_cell_refinement 'SMART (Bruker, 1998)'
_computing_data_collection 'SMART (Bruker, 1998)'
_computing_data_reduction 'SAINT (Bruker, 1998)'
_computing_molecular_graphics
;
ORTEPIII (Burnett & Johnson, 1996) and
ORTEP-3 for Windows (Farrugia, 1997)
;
_computing_publication_material 'SHELXTL (Sheldrick, 1997b)'
_computing_structure_refinement 'SHELXL97 (Sheldrick, 1997a)'
_computing_structure_solution 'SHELXS97 (Sheldrick, 1997a)'
_diffrn_ambient_temperature 298(2)
_diffrn_measured_fraction_theta_full 1.000
_diffrn_measured_fraction_theta_max 1.000
_diffrn_measurement_device_type 'Bruker SMART CCD area-detector'
_diffrn_measurement_method \w
_diffrn_radiation_monochromator graphite
_diffrn_radiation_source 'fine-focus sealed tube'
_diffrn_radiation_type MoK\a
_diffrn_radiation_wavelength 0.71073
_diffrn_reflns_av_R_equivalents 0.0271
_diffrn_reflns_av_sigmaI/netI 0.0183
_diffrn_reflns_limit_h_max 9
_diffrn_reflns_limit_h_min -9
_diffrn_reflns_limit_k_max 18
_diffrn_reflns_limit_k_min -18
_diffrn_reflns_limit_l_max 20
_diffrn_reflns_limit_l_min -20
_diffrn_reflns_number 20758
_diffrn_reflns_theta_full 26.50
_diffrn_reflns_theta_max 26.50
_diffrn_reflns_theta_min 1.85
_exptl_absorpt_coefficient_mu 0.190
_exptl_absorpt_correction_T_max 0.9588
_exptl_absorpt_correction_T_min 0.9512
_exptl_absorpt_correction_type multi-scan
_exptl_absorpt_process_details '(SADABS; Bruker, 1998)'
_exptl_crystal_colour colorless
_exptl_crystal_density_diffrn 1.263
_exptl_crystal_density_method 'not measured'
_exptl_crystal_description block
_exptl_crystal_F_000 712
_exptl_crystal_size_max 0.27
_exptl_crystal_size_mid 0.23
_exptl_crystal_size_min 0.23
_refine_diff_density_max 0.216
_refine_diff_density_min -0.304
_refine_ls_extinction_method none
_refine_ls_goodness_of_fit_ref 1.045
_refine_ls_hydrogen_treatment mixed
_refine_ls_matrix_type full
_refine_ls_number_parameters 221
_refine_ls_number_reflns 3655
_refine_ls_number_restraints 1
_refine_ls_restrained_S_all 1.045
_refine_ls_R_factor_all 0.0548
_refine_ls_R_factor_gt 0.0416
_refine_ls_shift/su_max 0.000
_refine_ls_shift/su_mean 0.000
_refine_ls_structure_factor_coef Fsqd
_refine_ls_weighting_details 'calc w=1/[\s^2^(Fo^2^)+(0.0608P)^2^+0.3947P] where P=(Fo^2^+2Fc^2^)/3'
_refine_ls_weighting_scheme calc
_refine_ls_wR_factor_gt 0.1118
_refine_ls_wR_factor_ref 0.1216
_reflns_number_gt 2876
_reflns_number_total 3655
_reflns_threshold_expression I>2/s(I)
_cod_data_source_file dn2249.cif
_cod_data_source_block I
_cod_depositor_comments
;
The following automatic conversions were performed:
'_symmetry_cell_setting' value 'Monoclinic' changed to 'monoclinic'
according to '/home/saulius/struct/CIF-dictionaries/cif_core.dic'
dictionary named 'cif_core.dic' version 2.4.1 from 2010-06-29.

Automatic conversion script
Id: cif_fix_enum 1527 2010-12-29 10:47:43Z saulius 

The following automatic conversions were performed:

'_symmetry_cell_setting' value 'Monoclinic' changed to 'monoclinic'
according to /home/saulius/struct/CIF-dictionaries/cif_core.dic
dictionary named 'cif_core.dic' version 2.4.1 from 2010-06-29.

Automatic conversion script
Id: cif_fix_values 1715 2011-07-08 13:25:40Z adriana 
;
_cod_original_sg_symbol_H-M 'P 21/c'
_cod_database_code 2215887
_cod_database_fobs_code 2215887

loop_
_symmetry_equiv_pos_as_xyz
'x, y, z'
'-x, y+1/2, -z+1/2'
'-x, -y, -z'
'x, -y-1/2, z-1/2'

loop_
_atom_site_type_symbol
_atom_site_label
_atom_site_fract_x
_atom_site_fract_y
_atom_site_fract_z
_atom_site_U_iso_or_equiv
_atom_site_adp_type
_atom_site_calc_flag
_atom_site_refinement_flags
_atom_site_occupancy
S S1 0.14238(7) 0.88480(4) 0.31146(3) 0.06027(18) Uani d . 1
O O1 0.25196(16) 0.89873(8) 0.05231(7) 0.0504(3) Uani d . 1
N N1 0.58022(19) 0.87665(9) 0.08898(8) 0.0436(3) Uani d D 1
H H1 0.599(3) 0.9329(7) 0.0971(12) 0.065 Uiso d D 1
C C1 0.4372(2) 0.87861(9) -0.05684(9) 0.0386(3) Uani d . 1
C C2 0.2738(2) 0.90140(10) -0.02920(10) 0.0418(4) Uani d . 1
C C3 0.1183(2) 0.93206(12) -0.08314(11) 0.0511(4) Uani d . 1
H H3 0.0104 0.9479 -0.0625 0.061 Uiso calc R 1
C C4 0.1246(2) 0.93857(12) -0.16469(11) 0.0539(4) Uani d . 1
H H4 0.0210 0.9590 -0.1997 0.065 Uiso calc R 1
C C5 0.2875(3) 0.91463(11) -0.19755(10) 0.0478(4) Uani d . 1
C C6 0.2985(3) 0.92130(12) -0.28267(11) 0.0602(5) Uani d . 1
H H6 0.1968 0.9428 -0.3182 0.072 Uiso calc R 1
C C7 0.4539(4) 0.89713(13) -0.31338(11) 0.0663(6) Uani d . 1
H H7 0.4576 0.9009 -0.3696 0.080 Uiso calc R 1
C C8 0.6092(3) 0.86646(13) -0.26024(12) 0.0624(5) Uani d . 1
H H8 0.7159 0.8503 -0.2816 0.075 Uiso calc R 1
C C9 0.6063(3) 0.85996(12) -0.17763(11) 0.0510(4) Uani d . 1
H H9 0.7111 0.8396 -0.1434 0.061 Uiso calc R 1
C C10 0.4449(2) 0.88390(9) -0.14325(9) 0.0405(3) Uani d . 1
C C11 0.6056(2) 0.85344(10) 0.00404(9) 0.0402(3) Uani d . 1
H H11 0.7098 0.8893 -0.0095 0.048 Uiso calc R 1
C C12 0.6629(2) 0.75561(11) 0.00149(9) 0.0424(4) Uani d . 1
C C13 0.5476(2) 0.69028(11) -0.03684(10) 0.0487(4) Uani d . 1
H H13 0.4308 0.7061 -0.0639 0.058 Uiso calc R 1
C C14 0.6025(3) 0.60134(12) -0.03570(13) 0.0643(5) Uani d . 1
H H14 0.5230 0.5582 -0.0621 0.077 Uiso calc R 1
C C15 0.7718(4) 0.57695(16) 0.00378(14) 0.0783(7) Uani d . 1
H H15 0.8073 0.5170 0.0057 0.094 Uiso calc R 1
C C16 0.8897(4) 0.64095(19) 0.04070(16) 0.0933(9) Uani d . 1
H H16 1.0070 0.6245 0.0667 0.112 Uiso calc R 1
C C17 0.8365(3) 0.73032(16) 0.03989(13) 0.0729(6) Uani d . 1
H H17 0.9182 0.7733 0.0653 0.087 Uiso calc R 1
C C18 0.4003(2) 0.85325(11) 0.10595(9) 0.0440(4) Uani d . 1
H H18 0.3838 0.7884 0.0985 0.053 Uiso calc R 1
C C19 0.3727(2) 0.87701(12) 0.19314(10) 0.0497(4) Uani d . 1
H H19A 0.4702 0.8493 0.2316 0.060 Uiso calc R 1
H H19B 0.3826 0.9414 0.2004 0.060 Uiso calc R 1
C C20 0.1860(3) 0.84608(13) 0.21210(11) 0.0563(5) Uani d . 1
H H20A 0.1815 0.7811 0.2108 0.068 Uiso calc R 1
H H20B 0.0893 0.8683 0.1700 0.068 Uiso calc R 1
C C21 -0.0719(4) 0.8270(2) 0.31290(18) 0.1074(10) Uani d . 1
H H21A -0.1599 0.8456 0.2666 0.161 Uiso calc R 1
H H21B -0.1196 0.8408 0.3630 0.161 Uiso calc R 1
H H21C -0.0515 0.7636 0.3099 0.161 Uiso calc R 1

loop_
_atom_site_aniso_label
_atom_site_aniso_U_11
_atom_site_aniso_U_22
_atom_site_aniso_U_33
_atom_site_aniso_U_12
_atom_site_aniso_U_13
_atom_site_aniso_U_23
S1 0.0599(3) 0.0828(4) 0.0395(3) 0.0056(2) 0.0120(2) -0.0013(2)
O1 0.0468(6) 0.0636(7) 0.0432(6) 0.0048(5) 0.0144(5) 0.0004(5)
N1 0.0464(8) 0.0453(7) 0.0394(7) -0.0052(6) 0.0077(6) -0.0083(6)
C1 0.0437(8) 0.0321(7) 0.0406(8) -0.0016(6) 0.0084(6) -0.0004(6)
C2 0.0453(9) 0.0400(8) 0.0409(8) -0.0017(7) 0.0093(7) -0.0014(6)
C3 0.0421(9) 0.0542(10) 0.0571(10) 0.0030(7) 0.0076(8) -0.0020(8)
C4 0.0503(10) 0.0517(10) 0.0559(10) 0.0028(8) -0.0052(8) 0.0006(8)
C5 0.0609(10) 0.0382(8) 0.0428(9) -0.0040(7) 0.0025(7) -0.0008(7)
C6 0.0847(14) 0.0532(10) 0.0393(9) -0.0036(10) -0.0025(9) 0.0021(8)
C7 0.1079(17) 0.0558(11) 0.0370(9) -0.0052(11) 0.0160(10) -0.0007(8)
C8 0.0847(14) 0.0576(11) 0.0508(11) 0.0023(10) 0.0295(10) -0.0011(8)
C9 0.0600(11) 0.0483(9) 0.0473(9) 0.0025(8) 0.0167(8) 0.0011(7)
C10 0.0507(9) 0.0324(7) 0.0392(8) -0.0028(6) 0.0087(7) -0.0014(6)
C11 0.0405(8) 0.0431(8) 0.0377(8) -0.0040(6) 0.0079(6) -0.0028(6)
C12 0.0455(8) 0.0491(9) 0.0332(7) 0.0069(7) 0.0082(6) 0.0008(6)
C13 0.0508(9) 0.0431(9) 0.0530(10) 0.0024(7) 0.0105(8) 0.0024(7)
C14 0.0826(15) 0.0451(10) 0.0696(13) 0.0042(9) 0.0255(11) 0.0011(9)
C15 0.1074(19) 0.0586(12) 0.0715(14) 0.0345(13) 0.0214(13) 0.0102(11)
C16 0.0943(19) 0.102(2) 0.0754(15) 0.0557(16) -0.0145(13) -0.0026(14)
C17 0.0623(12) 0.0832(15) 0.0656(12) 0.0228(11) -0.0164(10) -0.0176(11)
C18 0.0497(9) 0.0422(8) 0.0405(8) -0.0015(7) 0.0081(7) -0.0018(6)
C19 0.0557(10) 0.0533(10) 0.0413(9) -0.0024(8) 0.0110(8) -0.0036(7)
C20 0.0648(11) 0.0593(11) 0.0477(10) -0.0080(9) 0.0184(8) -0.0074(8)
C21 0.099(2) 0.131(2) 0.106(2) -0.0306(18) 0.0601(17) -0.0140(18)

loop_
_atom_type_symbol
_atom_type_description
_atom_type_scat_dispersion_real
_atom_type_scat_dispersion_imag
_atom_type_scat_source
C C 0.0033 0.0016 'International Tables Vol C Tables 4.2.6.8 and 6.1.1.4'
H H 0.0000 0.0000 'International Tables Vol C Tables 4.2.6.8 and 6.1.1.4'
N N 0.0061 0.0033 'International Tables Vol C Tables 4.2.6.8 and 6.1.1.4'
O O 0.0106 0.0060 'International Tables Vol C Tables 4.2.6.8 and 6.1.1.4'
S S 0.1246 0.1234 'International Tables Vol C Tables 4.2.6.8 and 6.1.1.4'

loop_
_geom_angle_atom_site_label_1
_geom_angle_atom_site_label_2
_geom_angle_atom_site_label_3
_geom_angle
C21 S1 C20 97.27(11)
C2 O1 C18 115.00(12)
C18 N1 C11 111.93(12)
C18 N1 H1 109.7(14)
C11 N1 H1 109.8(13)
C2 C1 C10 118.30(14)
C2 C1 C11 119.96(13)
C10 C1 C11 121.67(13)
O1 C2 C1 122.92(14)
O1 C2 C3 115.26(14)
C1 C2 C3 121.79(15)
C4 C3 C2 120.46(16)
C4 C3 H3 119.8
C2 C3 H3 119.8
C3 C4 C5 120.71(16)
C3 C4 H4 119.6
C5 C4 H4 119.6
C6 C5 C4 121.93(17)
C6 C5 C10 119.11(17)
C4 C5 C10 118.96(15)
C7 C6 C5 121.34(19)
C7 C6 H6 119.3
C5 C6 H6 119.3
C6 C7 C8 119.82(17)
C6 C7 H7 120.1
C8 C7 H7 120.1
C9 C8 C7 121.03(19)
C9 C8 H8 119.5
C7 C8 H8 119.5
C8 C9 C10 120.73(18)
C8 C9 H9 119.6
C10 C9 H9 119.6
C9 C10 C5 117.96(15)
C9 C10 C1 122.29(15)
C5 C10 C1 119.75(14)
N1 C11 C1 111.50(12)
N1 C11 C12 108.91(12)
C1 C11 C12 114.81(13)
N1 C11 H11 107.1
C1 C11 H11 107.1
C12 C11 H11 107.1
C13 C12 C17 118.15(17)
C13 C12 C11 122.72(14)
C17 C12 C11 119.12(16)
C12 C13 C14 121.08(18)
C12 C13 H13 119.5
C14 C13 H13 119.5
C15 C14 C13 120.3(2)
C15 C14 H14 119.9
C13 C14 H14 119.9
C14 C15 C16 119.5(2)
C14 C15 H15 120.2
C16 C15 H15 120.2
C15 C16 C17 120.8(2)
C15 C16 H16 119.6
C17 C16 H16 119.6
C12 C17 C16 120.2(2)
C12 C17 H17 119.9
C16 C17 H17 119.9
N1 C18 O1 112.90(13)
N1 C18 C19 112.33(13)
O1 C18 C19 105.88(13)
N1 C18 H18 108.5
O1 C18 H18 108.5
C19 C18 H18 108.5
C20 C19 C18 111.72(14)
C20 C19 H19A 109.3
C18 C19 H19A 109.3
C20 C19 H19B 109.3
C18 C19 H19B 109.3
H19A C19 H19B 107.9
C19 C20 S1 111.79(12)
C19 C20 H20A 109.3
S1 C20 H20A 109.3
C19 C20 H20B 109.3
S1 C20 H20B 109.3
H20A C20 H20B 107.9
S1 C21 H21A 109.5
S1 C21 H21B 109.5
H21A C21 H21B 109.5
S1 C21 H21C 109.5
H21A C21 H21C 109.5
H21B C21 H21C 109.5

loop_
_geom_bond_atom_site_label_1
_geom_bond_atom_site_label_2
_geom_bond_distance
S1 C21 1.784(3)
S1 C20 1.8020(17)
O1 C2 1.3714(19)
O1 C18 1.457(2)
N1 C18 1.421(2)
N1 C11 1.4745(19)
N1 H1 0.857(9)
C1 C2 1.375(2)
C1 C10 1.430(2)
C1 C11 1.511(2)
C2 C3 1.408(2)
C3 C4 1.350(2)
C3 H3 0.9300
C4 C5 1.417(3)
C4 H4 0.9300
C5 C6 1.415(2)
C5 C10 1.421(2)
C6 C7 1.352(3)
C6 H6 0.9300
C7 C8 1.400(3)
C7 H7 0.9300
C8 C9 1.363(2)
C8 H8 0.9300
C9 C10 1.421(2)
C9 H9 0.9300
C11 C12 1.520(2)
C11 H11 0.9800
C12 C13 1.377(2)
C12 C17 1.380(2)
C13 C14 1.385(2)
C13 H13 0.9300
C14 C15 1.355(3)
C14 H14 0.9300
C15 C16 1.365(4)
C15 H15 0.9300
C16 C17 1.388(3)
C16 H16 0.9300
C17 H17 0.9300
C18 C19 1.516(2)
C18 H18 0.9800
C19 C20 1.510(2)
C19 H19A 0.9700
C19 H19B 0.9700
C20 H20A 0.9700
C20 H20B 0.9700
C21 H21A 0.9600
C21 H21B 0.9600
C21 H21C 0.9600
